data_7001943
loop_
_publ_author_name
'Lorber, Christian'
'Vendier, Laure'

_publ_section_title
;
 Synthesis and structure of early transition metal NHC complexes
;
_journal_issue 35
_journal_name_full 'Dalton Transactions'
_journal_page_first 6972
_journal_paper_doi 10.1039/b905056f
_journal_year 2009
_chemical_compound_source 'synthesis as described'
_chemical_formula_moiety 'C42 H48 Cl4 N4 Zr, C4 H8 O'
_chemical_formula_sum 'C46 H56 Cl4 N4 O Zr'
_chemical_formula_weight 913.97
_chemical_name_systematic
;
?
;
_space_group_IT_number 2
_symmetry_cell_setting triclinic
_symmetry_Int_Tables_number 2
_symmetry_space_group_name_Hall '-P 1'
_symmetry_space_group_name_H-M 'P -1'
_atom_sites_solution_hydrogens geom
_atom_sites_solution_primary direct
_atom_sites_solution_secondary difmap
_cell_angle_alpha 80.854(9)
_cell_angle_beta 72.645(9)
_cell_angle_gamma 69.072(9)
_cell_formula_units_Z 2
_cell_length_a 11.5961(11)
_cell_length_b 12.8305(13)
_cell_length_c 16.8864(18)
_cell_measurement_reflns_used 3726
_cell_measurement_temperature 180(2)
_cell_measurement_theta_max 32.1431
_cell_measurement_theta_min 2.7559
_cell_measurement_wavelength 0.71073
_cell_volume 2236.0(4)
_computing_cell_refinement 'CrysAlis RED, Oxford Diffraction Ltd.'
_computing_data_collection 'CrysAlis CCD, Oxford Diffraction Ltd.'
_computing_data_reduction 'CrysAlis RED, Oxford Diffraction Ltd.'
_computing_molecular_graphics 'Ortep-3 for Windows (Farrugia, 1997)'
_computing_publication_material 'WinGX publication routines (Farrugia, 1999)'
_computing_structure_refinement 'SHELXL-97 (Sheldrick, 1997)'
_computing_structure_solution 'SIR92 (Giacovazzo et al, 1993)'
_diffrn_ambient_temperature 180
_diffrn_measured_fraction_theta_full 0.997
_diffrn_measured_fraction_theta_max 0.997
_diffrn_measurement_device_type 'Oxford-Diffraction XCALIBUR'
_diffrn_measurement_method \w-\f
_diffrn_orient_matrix_UB_11 0.0114952305
_diffrn_orient_matrix_UB_12 0.0272899766
_diffrn_orient_matrix_UB_13 0.028774489
_diffrn_orient_matrix_UB_21 -0.0366740285
_diffrn_orient_matrix_UB_22 -0.0254809442
_diffrn_orient_matrix_UB_23 0.0332415944
_diffrn_orient_matrix_UB_31 0.0558243565
_diffrn_orient_matrix_UB_32 -0.0460208172
_diffrn_orient_matrix_UB_33 0.0018528118
_diffrn_radiation_monochromator graphite
_diffrn_radiation_source 'fine-focus sealed tube'
_diffrn_radiation_type MoK\a
_diffrn_radiation_wavelength 0.71073
_diffrn_reflns_av_R_equivalents 0.0725
_diffrn_reflns_av_unetI/netI 0.2483
_diffrn_reflns_limit_h_max 14
_diffrn_reflns_limit_h_min -13
_diffrn_reflns_limit_k_max 15
_diffrn_reflns_limit_k_min -16
_diffrn_reflns_limit_l_max 21
_diffrn_reflns_limit_l_min -20
_diffrn_reflns_number 17705
_diffrn_reflns_theta_full 26.37
_diffrn_reflns_theta_max 26.37
_diffrn_reflns_theta_min 2.76
_diffrn_standards_decay_% 0
_diffrn_standards_interval_count 0
_diffrn_standards_interval_time 0
_diffrn_standards_number 0
_exptl_absorpt_coefficient_mu 0.524
_exptl_absorpt_correction_T_max 0.918
_exptl_absorpt_correction_T_min 0.8163
_exptl_absorpt_correction_type multi-scan
_exptl_absorpt_process_details
;
CrysAlis RED, Oxford Diffraction Ltd.,
Version 1.171.31.5 (release 28-08-2006 CrysAlis171 .NET)
(compiled Aug 28 2006,13:05:05)
Empirical absorption correction using spherical harmonics,
implemented in SCALE3 ABSPACK scaling algorithm.
;
_exptl_crystal_colour colourless
_exptl_crystal_density_diffrn 1.358
_exptl_crystal_density_method 'not measured'
_exptl_crystal_description block
_exptl_crystal_F_000 952
_exptl_crystal_size_max 0.3
_exptl_crystal_size_mid 0.2
_exptl_crystal_size_min 0.15
_refine_diff_density_max 0.725
_refine_diff_density_min -0.671
_refine_diff_density_rms 0.079
_refine_ls_extinction_method none
_refine_ls_goodness_of_fit_ref 0.807
_refine_ls_hydrogen_treatment constr
_refine_ls_matrix_type full
_refine_ls_number_parameters 492
_refine_ls_number_reflns 9136
_refine_ls_number_restraints 0
_refine_ls_restrained_S_all 0.807
_refine_ls_R_factor_all 0.133
_refine_ls_R_factor_gt 0.047
_refine_ls_shift/su_max 0.019
_refine_ls_shift/su_mean 0
_refine_ls_structure_factor_coef Fsqd
_refine_ls_weighting_details 'calc w=1/[\s^2^(Fo^2^)+(0.0264P)^2^+0.0000P] where P=(Fo^2^+2Fc^2^)/3'
_refine_ls_weighting_scheme calc
_refine_ls_wR_factor_gt 0.0777
_refine_ls_wR_factor_ref 0.094
_reflns_number_gt 3871
_reflns_number_total 9136
_reflns_threshold_expression >2\s(I)
_cod_data_source_file b905056f.txt
_cod_data_source_block 8
_cod_database_code 7001943

loop_
_symmetry_equiv_pos_as_xyz
'x, y, z'
'-x, -y, -z'

loop_
_atom_site_label
_atom_site_type_symbol
_atom_site_fract_x
_atom_site_fract_y
_atom_site_fract_z
_atom_site_U_iso_or_equiv
_atom_site_adp_type
_atom_site_occupancy
_atom_site_symmetry_multiplicity
_atom_site_calc_flag
_atom_site_refinement_flags
_atom_site_disorder_assembly
_atom_site_disorder_group
C1 C 0.4645(3) 0.2442(3) 0.7170(2) 0.0178(9) Uani 1 1 d . . .
C2 C 0.6552(4) 0.2584(4) 0.7099(3) 0.0368(12) Uani 1 1 d . . .
H2 H 0.7238 0.2634 0.7271 0.044 Uiso 1 1 calc R . .
C3 C 0.6530(4) 0.2582(4) 0.6316(3) 0.0356(12) Uani 1 1 d . . .
H3 H 0.7178 0.2639 0.5826 0.043 Uiso 1 1 calc R . .
C4 C 0.5209(3) 0.2492(3) 0.8498(2) 0.0215(10) Uani 1 1 d . . .
C5 C 0.4762(3) 0.3505(3) 0.8867(3) 0.0253(10) Uani 1 1 d . . .
C6 C 0.4665(4) 0.3450(4) 0.9711(3) 0.0338(12) Uani 1 1 d . . .
H6 H 0.4343 0.4129 0.9984 0.041 Uiso 1 1 calc R . .
C7 C 0.5013(4) 0.2458(4) 1.0170(3) 0.0345(12) Uani 1 1 d . . .
C8 C 0.5472(3) 0.1479(4) 0.9767(3) 0.0258(10) Uani 1 1 d . . .
H8 H 0.572 0.0787 1.0076 0.031 Uiso 1 1 calc R . .
C9 C 0.5586(4) 0.1471(3) 0.8924(3) 0.0250(10) Uani 1 1 d . . .
C10 C 0.4450(4) 0.4606(3) 0.8378(3) 0.0416(13) Uani 1 1 d . . .
H10A H 0.3854 0.5192 0.8752 0.062 Uiso 1 1 calc R . .
H10B H 0.4055 0.456 0.7952 0.062 Uiso 1 1 calc R . .
H10C H 0.5237 0.4785 0.8111 0.062 Uiso 1 1 calc R . .
C11 C 0.6106(4) 0.0384(3) 0.8507(3) 0.0379(12) Uani 1 1 d . . .
H11A H 0.5425 0.0264 0.834 0.057 Uiso 1 1 calc R . .
H11B H 0.6427 -0.023 0.8895 0.057 Uiso 1 1 calc R . .
H11C H 0.6806 0.0411 0.8014 0.057 Uiso 1 1 calc R . .
C12 C 0.4902(4) 0.2459(4) 1.1077(2) 0.0482(14) Uani 1 1 d . . .
H12A H 0.502 0.1698 1.133 0.072 Uiso 1 1 calc R . .
H12B H 0.4054 0.2955 1.1349 0.072 Uiso 1 1 calc R . .
H12C H 0.556 0.2723 1.1145 0.072 Uiso 1 1 calc R . .
C13 C 0.5016(4) 0.2506(3) 0.5607(2) 0.0213(10) Uani 1 1 d . . .
C14 C 0.4321(4) 0.3504(3) 0.5301(2) 0.0213(10) Uani 1 1 d . . .
C15 C 0.4093(4) 0.3520(3) 0.4539(2) 0.0301(11) Uani 1 1 d . . .
H15 H 0.3604 0.4204 0.4314 0.036 Uiso 1 1 calc R . .
C16 C 0.4548(4) 0.2582(4) 0.4097(3) 0.0294(11) Uani 1 1 d . . .
C17 C 0.5262(4) 0.1595(4) 0.4425(3) 0.0331(11) Uani 1 1 d . . .
H17 H 0.5583 0.0941 0.4124 0.04 Uiso 1 1 calc R . .
C18 C 0.5525(4) 0.1533(3) 0.5185(3) 0.0265(11) Uani 1 1 d . . .
C19 C 0.3817(4) 0.4554(3) 0.5757(2) 0.0367(12) Uani 1 1 d . . .
H19A H 0.3059 0.4544 0.6209 0.055 Uiso 1 1 calc R . .
H19B H 0.3587 0.5203 0.5372 0.055 Uiso 1 1 calc R . .
H19C H 0.4477 0.4602 0.5989 0.055 Uiso 1 1 calc R . .
C20 C 0.6356(4) 0.0471(3) 0.5497(3) 0.0402(12) Uani 1 1 d . . .
H20A H 0.7166 0.0557 0.549 0.06 Uiso 1 1 calc R . .
H20B H 0.6527 -0.0128 0.514 0.06 Uiso 1 1 calc R . .
H20C H 0.5925 0.0282 0.6067 0.06 Uiso 1 1 calc R . .
C21 C 0.4347(4) 0.2632(4) 0.3252(2) 0.0459(13) Uani 1 1 d . . .
H21A H 0.5114 0.2685 0.2824 0.069 Uiso 1 1 calc R . .
H21B H 0.3612 0.3289 0.319 0.069 Uiso 1 1 calc R . .
H21C H 0.4184 0.1955 0.3189 0.069 Uiso 1 1 calc R . .
C22 C 0.0383(3) 0.2019(3) 0.8202(2) 0.0179(10) Uani 1 1 d . . .
C23 C -0.1213(3) 0.1280(3) 0.8618(2) 0.0230(10) Uani 1 1 d . . .
H23 H -0.1655 0.0756 0.8718 0.028 Uiso 1 1 calc R . .
C24 C -0.1723(4) 0.2345(3) 0.8810(2) 0.0251(10) Uani 1 1 d . . .
H24 H -0.2593 0.2722 0.9074 0.03 Uiso 1 1 calc R . .
C25 C 0.0842(3) 0.0029(3) 0.7877(3) 0.0223(10) Uani 1 1 d . . .
C26 C 0.1455(4) -0.0859(3) 0.8345(2) 0.0222(10) Uani 1 1 d . . .
C27 C 0.2051(4) -0.1875(3) 0.7995(3) 0.0306(11) Uani 1 1 d . . .
H27 H 0.247 -0.2497 0.8313 0.037 Uiso 1 1 calc R . .
C28 C 0.2068(4) -0.2029(3) 0.7201(3) 0.0268(11) Uani 1 1 d . . .
C29 C 0.1474(4) -0.1123(3) 0.6746(3) 0.0316(11) Uani 1 1 d . . .
H29 H 0.1508 -0.121 0.619 0.038 Uiso 1 1 calc R . .
C30 C 0.0817(4) -0.0071(3) 0.7078(3) 0.0257(10) Uani 1 1 d . . .
C31 C 0.1462(4) -0.0732(3) 0.9205(2) 0.0361(12) Uani 1 1 d . . .
H31A H 0.1526 0.0001 0.9236 0.054 Uiso 1 1 calc R . .
H31B H 0.2195 -0.1321 0.935 0.054 Uiso 1 1 calc R . .
H31C H 0.0668 -0.0792 0.9596 0.054 Uiso 1 1 calc R . .
C32 C 0.0113(4) 0.0878(3) 0.6571(3) 0.0387(12) Uani 1 1 d . . .
H32A H -0.079 0.0934 0.6724 0.058 Uiso 1 1 calc R . .
H32B H 0.0487 0.0741 0.598 0.058 Uiso 1 1 calc R . .
H32C H 0.0185 0.1577 0.668 0.058 Uiso 1 1 calc R . .
C33 C 0.2667(4) -0.3170(3) 0.6851(3) 0.0464(13) Uani 1 1 d . . .
H33A H 0.2089 -0.3607 0.7086 0.07 Uiso 1 1 calc R . .
H33B H 0.3482 -0.3555 0.6994 0.07 Uiso 1 1 calc R . .
H33C H 0.2817 -0.3088 0.6245 0.07 Uiso 1 1 calc R . .
C34 C -0.0995(3) 0.3977(3) 0.8603(2) 0.0211(10) Uani 1 1 d . . .
C35 C -0.1071(4) 0.4358(3) 0.9339(3) 0.0241(10) Uani 1 1 d . . .
C36 C -0.1292(3) 0.5492(3) 0.9356(3) 0.0286(11) Uani 1 1 d . . .
H36 H -0.1359 0.5781 0.9858 0.034 Uiso 1 1 calc R . .
C37 C -0.1419(4) 0.6214(3) 0.8661(3) 0.0307(11) Uani 1 1 d . . .
C38 C -0.1387(4) 0.5791(3) 0.7950(3) 0.0313(11) Uani 1 1 d . . .
H38 H -0.1493 0.6282 0.7473 0.038 Uiso 1 1 calc R . .
C39 C -0.1207(3) 0.4671(3) 0.7911(3) 0.0239(10) Uani 1 1 d . . .
C40 C -0.0947(4) 0.3596(3) 1.0097(2) 0.0349(12) Uani 1 1 d . . .
H40A H -0.1652 0.3288 1.0273 0.052 Uiso 1 1 calc R . .
H40B H -0.0979 0.4015 1.0545 0.052 Uiso 1 1 calc R . .
H40C H -0.013 0.2985 0.9972 0.052 Uiso 1 1 calc R . .
C41 C -0.1573(4) 0.7430(3) 0.8674(3) 0.0476(13) Uani 1 1 d . . .
H41A H -0.0727 0.7516 0.8533 0.071 Uiso 1 1 calc R . .
H41B H -0.2055 0.7692 0.923 0.071 Uiso 1 1 calc R . .
H41C H -0.2036 0.787 0.8267 0.071 Uiso 1 1 calc R . .
C42 C -0.1218(4) 0.4261(3) 0.7132(3) 0.0401(12) Uani 1 1 d . . .
H42A H -0.035 0.4036 0.6764 0.06 Uiso 1 1 calc R . .
H42B H -0.1786 0.4861 0.685 0.06 Uiso 1 1 calc R . .
H42C H -0.1526 0.3619 0.7272 0.06 Uiso 1 1 calc R . .
C50 C 1.0288(5) 0.1933(5) 0.4272(4) 0.087(2) Uiso 1 1 d . . .
H50A H 1.0264 0.2038 0.3683 0.105 Uiso 1 1 calc R . .
H50B H 1.0491 0.1128 0.4446 0.105 Uiso 1 1 calc R . .
C51 C 1.1219(5) 0.2366(5) 0.4390(4) 0.0857(19) Uiso 1 1 d . . .
H51A H 1.1905 0.2341 0.3869 0.103 Uiso 1 1 calc R . .
H51B H 1.1612 0.1912 0.4832 0.103 Uiso 1 1 calc R . .
C52 C 1.0533(6) 0.3536(5) 0.4629(4) 0.098(2) Uiso 1 1 d . . .
H52A H 1.0761 0.3685 0.511 0.117 Uiso 1 1 calc R . .
H52B H 1.0712 0.4076 0.416 0.117 Uiso 1 1 calc R . .
C53 C 0.9202(7) 0.3578(6) 0.4845(5) 0.135(3) Uiso 1 1 d . . .
H53A H 0.8778 0.3818 0.542 0.163 Uiso 1 1 calc R . .
H53B H 0.8753 0.414 0.4468 0.163 Uiso 1 1 calc R . .
N1 N 0.5436(3) 0.2502(3) 0.76090(19) 0.0216(8) Uani 1 1 d . . .
N2 N 0.5366(3) 0.2482(3) 0.6368(2) 0.0233(8) Uani 1 1 d . . .
N3 N 0.0070(3) 0.1075(3) 0.82489(19) 0.0202(8) Uani 1 1 d . . .
N4 N -0.0747(3) 0.2797(3) 0.85541(19) 0.0203(8) Uani 1 1 d . . .
Cl1 Cl 0.25143(10) 0.17022(10) 0.91536(6) 0.0389(3) Uani 1 1 d . . .
Cl2 Cl 0.20373(12) 0.25881(12) 0.63994(7) 0.0630(4) Uani 1 1 d . . .
Cl3 Cl 0.37631(10) 0.02956(9) 0.73939(7) 0.0447(3) Uani 1 1 d . . .
Cl4 Cl 0.18953(10) 0.41482(9) 0.79639(8) 0.0496(4) Uani 1 1 d . . .
Zr1 Zr 0.25342(4) 0.22090(4) 0.77118(3) 0.02502(13) Uani 1 1 d . . .
O1 O 0.9101(4) 0.2573(3) 0.4788(3) 0.0954(13) Uiso 1 1 d . . .

loop_
_atom_site_aniso_label
_atom_site_aniso_U_11
_atom_site_aniso_U_22
_atom_site_aniso_U_33
_atom_site_aniso_U_23
_atom_site_aniso_U_13
_atom_site_aniso_U_12
C1 0.023(2) 0.011(2) 0.020(2) -0.0017(19) -0.006(2) -0.0068(18)
C2 0.028(3) 0.059(3) 0.034(3) 0.003(3) -0.015(2) -0.023(2)
C3 0.020(3) 0.066(3) 0.027(3) 0.000(3) 0.003(2) -0.031(2)
C4 0.019(2) 0.025(3) 0.022(3) -0.003(2) -0.005(2) -0.0097(19)
C5 0.020(2) 0.025(3) 0.036(3) -0.002(2) -0.014(2) -0.007(2)
C6 0.018(2) 0.038(3) 0.047(3) -0.022(3) -0.011(2) 0.000(2)
C7 0.028(3) 0.053(3) 0.023(3) -0.005(3) -0.010(2) -0.010(2)
C8 0.008(2) 0.037(3) 0.032(3) 0.006(2) -0.009(2) -0.0069(19)
C9 0.022(2) 0.029(3) 0.029(3) -0.006(2) -0.010(2) -0.010(2)
C10 0.045(3) 0.025(3) 0.056(3) 0.000(3) -0.025(3) -0.004(2)
C11 0.031(3) 0.040(3) 0.040(3) -0.006(2) -0.010(2) -0.008(2)
C12 0.041(3) 0.080(4) 0.027(3) -0.014(3) -0.008(2) -0.021(3)
C13 0.017(2) 0.033(3) 0.014(2) -0.004(2) 0.0037(19) -0.013(2)
C14 0.023(2) 0.025(3) 0.013(2) -0.001(2) 0.0048(19) -0.012(2)
C15 0.024(3) 0.030(3) 0.029(3) -0.003(2) -0.004(2) -0.001(2)
C16 0.022(3) 0.042(3) 0.025(3) -0.009(2) -0.001(2) -0.014(2)
C17 0.034(3) 0.030(3) 0.032(3) -0.016(2) 0.002(2) -0.009(2)
C18 0.018(2) 0.029(3) 0.026(3) -0.002(2) 0.006(2) -0.010(2)
C19 0.038(3) 0.034(3) 0.030(3) -0.009(2) 0.002(2) -0.009(2)
C20 0.037(3) 0.030(3) 0.045(3) -0.011(2) 0.003(2) -0.008(2)
C21 0.045(3) 0.066(4) 0.031(3) -0.011(3) -0.016(3) -0.014(3)
C22 0.013(2) 0.019(3) 0.021(2) -0.003(2) -0.0078(19) -0.0010(18)
C23 0.017(2) 0.027(3) 0.028(3) 0.000(2) -0.008(2) -0.0091(19)
C24 0.023(2) 0.027(3) 0.027(3) -0.008(2) -0.003(2) -0.010(2)
C25 0.014(2) 0.026(3) 0.025(3) -0.007(2) 0.000(2) -0.0067(19)
C26 0.025(2) 0.015(2) 0.023(2) 0.001(2) -0.003(2) -0.0063(19)
C27 0.033(3) 0.019(3) 0.035(3) 0.002(2) -0.007(2) -0.005(2)
C28 0.023(2) 0.017(3) 0.035(3) -0.003(2) 0.003(2) -0.009(2)
C29 0.042(3) 0.028(3) 0.027(3) -0.007(2) -0.007(2) -0.015(2)
C30 0.027(2) 0.022(3) 0.031(3) -0.001(2) -0.008(2) -0.012(2)
C31 0.045(3) 0.026(3) 0.031(3) -0.006(2) -0.010(2) -0.003(2)
C32 0.046(3) 0.037(3) 0.035(3) 0.002(2) -0.021(3) -0.008(2)
C33 0.057(3) 0.032(3) 0.043(3) -0.015(3) -0.001(3) -0.011(2)
C34 0.019(2) 0.020(3) 0.023(3) -0.003(2) -0.002(2) -0.0083(19)
C35 0.022(2) 0.019(3) 0.026(3) -0.002(2) -0.001(2) -0.0051(19)
C36 0.025(3) 0.027(3) 0.025(3) -0.010(2) -0.002(2) 0.001(2)
C37 0.025(3) 0.019(3) 0.043(3) -0.006(2) -0.011(2) 0.0025(19)
C38 0.039(3) 0.018(3) 0.033(3) 0.007(2) -0.021(2) 0.002(2)
C39 0.015(2) 0.026(3) 0.028(3) -0.011(2) -0.002(2) -0.0015(19)
C40 0.038(3) 0.039(3) 0.031(3) -0.009(2) -0.008(2) -0.013(2)
C41 0.063(3) 0.022(3) 0.061(4) -0.003(3) -0.027(3) -0.009(2)
C42 0.059(3) 0.023(3) 0.041(3) 0.002(2) -0.025(3) -0.009(2)
N1 0.0136(19) 0.035(2) 0.0169(19) 0.0005(17) -0.0019(16) -0.0115(16)
N2 0.022(2) 0.026(2) 0.022(2) 0.0008(17) -0.0044(17) -0.0097(16)
N3 0.0154(18) 0.022(2) 0.025(2) -0.0037(17) -0.0035(16) -0.0079(15)
N4 0.0185(19) 0.020(2) 0.022(2) 0.0006(16) -0.0060(16) -0.0057(16)
Cl1 0.0348(7) 0.0606(8) 0.0259(7) -0.0041(6) -0.0087(6) -0.0200(6)
Cl2 0.0513(9) 0.1229(13) 0.0328(8) 0.0155(8) -0.0168(7) -0.0536(9)
Cl3 0.0399(7) 0.0359(7) 0.0579(9) -0.0193(7) 0.0022(6) -0.0173(6)
Cl4 0.0297(7) 0.0311(7) 0.0781(10) -0.0125(7) 0.0056(7) -0.0106(5)
Zr1 0.0202(2) 0.0311(3) 0.0258(3) -0.0049(2) -0.0023(2) -0.01243(19)

loop_
_atom_type_symbol
_atom_type_description
_atom_type_scat_dispersion_real
_atom_type_scat_dispersion_imag
_atom_type_scat_source
C C 0.0033 0.0016 'International Tables Vol C Tables 4.2.6.8 and 6.1.1.4'
H H 0 0 'International Tables Vol C Tables 4.2.6.8 and 6.1.1.4'
N N 0.0061 0.0033 'International Tables Vol C Tables 4.2.6.8 and 6.1.1.4'
Cl Cl 0.1484 0.1585 'International Tables Vol C Tables 4.2.6.8 and 6.1.1.4'
Zr Zr -2.9673 0.5597 'International Tables Vol C Tables 4.2.6.8 and 6.1.1.4'
O O 0.0106 0.006 'International Tables Vol C Tables 4.2.6.8 and 6.1.1.4'

loop_
_geom_angle_atom_site_label_1
_geom_angle_atom_site_label_2
_geom_angle_atom_site_label_3
_geom_angle
_geom_angle_site_symmetry_1
_geom_angle_site_symmetry_3
_geom_angle_publ_flag
N1 C1 N2 102.0(3) . . ?
N1 C1 Zr1 128.1(3) . . ?
N2 C1 Zr1 129.8(3) . . ?
C3 C2 N1 108.7(4) . . ?
C3 C2 H2 125.6 . . ?
N1 C2 H2 125.6 . . ?
C2 C3 N2 105.2(4) . . ?
C2 C3 H3 127.4 . . ?
N2 C3 H3 127.4 . . ?
C9 C4 C5 123.2(4) . . ?
C9 C4 N1 117.7(4) . . ?
C5 C4 N1 118.7(4) . . ?
C6 C5 C4 116.5(4) . . ?
C6 C5 C10 121.3(4) . . ?
C4 C5 C10 122.2(4) . . ?
C7 C6 C5 123.0(4) . . ?
C7 C6 H6 118.5 . . ?
C5 C6 H6 118.5 . . ?
C6 C7 C8 117.9(4) . . ?
C6 C7 C12 120.2(4) . . ?
C8 C7 C12 121.8(4) . . ?
C7 C8 C9 122.2(4) . . ?
C7 C8 H8 118.9 . . ?
C9 C8 H8 118.9 . . ?
C4 C9 C8 117.2(4) . . ?
C4 C9 C11 122.3(4) . . ?
C8 C9 C11 120.5(4) . . ?
C5 C10 H10A 109.5 . . ?
C5 C10 H10B 109.5 . . ?
H10A C10 H10B 109.5 . . ?
C5 C10 H10C 109.5 . . ?
H10A C10 H10C 109.5 . . ?
H10B C10 H10C 109.5 . . ?
C9 C11 H11A 109.5 . . ?
C9 C11 H11B 109.5 . . ?
H11A C11 H11B 109.5 . . ?
C9 C11 H11C 109.5 . . ?
H11A C11 H11C 109.5 . . ?
H11B C11 H11C 109.5 . . ?
C7 C12 H12A 109.5 . . ?
C7 C12 H12B 109.5 . . ?
H12A C12 H12B 109.5 . . ?
C7 C12 H12C 109.5 . . ?
H12A C12 H12C 109.5 . . ?
H12B C12 H12C 109.5 . . ?
C14 C13 C18 123.5(4) . . ?
C14 C13 N2 118.5(4) . . ?
C18 C13 N2 117.7(4) . . ?
C13 C14 C15 117.2(4) . . ?
C13 C14 C19 122.4(4) . . ?
C15 C14 C19 120.4(4) . . ?
C16 C15 C14 122.2(4) . . ?
C16 C15 H15 118.9 . . ?
C14 C15 H15 118.9 . . ?
C15 C16 C17 118.5(4) . . ?
C15 C16 C21 121.3(4) . . ?
C17 C16 C21 120.1(4) . . ?
C16 C17 C18 121.7(4) . . ?
C16 C17 H17 119.2 . . ?
C18 C17 H17 119.2 . . ?
C13 C18 C17 116.9(4) . . ?
C13 C18 C20 123.0(4) . . ?
C17 C18 C20 120.1(4) . . ?
C14 C19 H19A 109.5 . . ?
C14 C19 H19B 109.5 . . ?
H19A C19 H19B 109.5 . . ?
C14 C19 H19C 109.5 . . ?
H19A C19 H19C 109.5 . . ?
H19B C19 H19C 109.5 . . ?
C18 C20 H20A 109.5 . . ?
C18 C20 H20B 109.5 . . ?
H20A C20 H20B 109.5 . . ?
C18 C20 H20C 109.5 . . ?
H20A C20 H20C 109.5 . . ?
H20B C20 H20C 109.5 . . ?
C16 C21 H21A 109.5 . . ?
C16 C21 H21B 109.5 . . ?
H21A C21 H21B 109.5 . . ?
C16 C21 H21C 109.5 . . ?
H21A C21 H21C 109.5 . . ?
H21B C21 H21C 109.5 . . ?
N4 C22 N3 103.9(3) . . ?
N4 C22 Zr1 128.2(3) . . ?
N3 C22 Zr1 127.7(3) . . ?
C24 C23 N3 107.6(3) . . ?
C24 C23 H23 126.2 . . ?
N3 C23 H23 126.2 . . ?
C23 C24 N4 107.0(3) . . ?
C23 C24 H24 126.5 . . ?
N4 C24 H24 126.5 . . ?
C26 C25 C30 122.5(4) . . ?
C26 C25 N3 119.8(4) . . ?
C30 C25 N3 117.3(4) . . ?
C27 C26 C25 117.6(4) . . ?
C27 C26 C31 120.8(4) . . ?
C25 C26 C31 121.6(4) . . ?
C26 C27 C28 122.6(4) . . ?
C26 C27 H27 118.7 . . ?
C28 C27 H27 118.7 . . ?
C29 C28 C27 118.2(4) . . ?
C29 C28 C33 120.3(4) . . ?
C27 C28 C33 121.4(4) . . ?
C28 C29 C30 121.8(4) . . ?
C28 C29 H29 119.1 . . ?
C30 C29 H29 119.1 . . ?
C25 C30 C29 117.1(4) . . ?
C25 C30 C32 123.2(4) . . ?
C29 C30 C32 119.7(4) . . ?
C26 C31 H31A 109.5 . . ?
C26 C31 H31B 109.5 . . ?
H31A C31 H31B 109.5 . . ?
C26 C31 H31C 109.5 . . ?
H31A C31 H31C 109.5 . . ?
H31B C31 H31C 109.5 . . ?
C30 C32 H32A 109.5 . . ?
C30 C32 H32B 109.5 . . ?
H32A C32 H32B 109.5 . . ?
C30 C32 H32C 109.5 . . ?
H32A C32 H32C 109.5 . . ?
H32B C32 H32C 109.5 . . ?
C28 C33 H33A 109.5 . . ?
C28 C33 H33B 109.5 . . ?
H33A C33 H33B 109.5 . . ?
C28 C33 H33C 109.5 . . ?
H33A C33 H33C 109.5 . . ?
H33B C33 H33C 109.5 . . ?
C35 C34 C39 123.3(4) . . ?
C35 C34 N4 119.1(4) . . ?
C39 C34 N4 117.5(4) . . ?
C34 C35 C36 117.2(4) . . ?
C34 C35 C40 121.9(4) . . ?
C36 C35 C40 120.9(4) . . ?
C37 C36 C35 121.9(4) . . ?
C37 C36 H36 119.1 . . ?
C35 C36 H36 119.1 . . ?
C38 C37 C36 118.2(4) . . ?
C38 C37 C41 120.6(4) . . ?
C36 C37 C41 121.2(4) . . ?
C37 C38 C39 122.0(4) . . ?
C37 C38 H38 119 . . ?
C39 C38 H38 119 . . ?
C34 C39 C38 117.1(4) . . ?
C34 C39 C42 123.1(4) . . ?
C38 C39 C42 119.8(4) . . ?
C35 C40 H40A 109.5 . . ?
C35 C40 H40B 109.5 . . ?
H40A C40 H40B 109.5 . . ?
C35 C40 H40C 109.5 . . ?
H40A C40 H40C 109.5 . . ?
H40B C40 H40C 109.5 . . ?
C37 C41 H41A 109.5 . . ?
C37 C41 H41B 109.5 . . ?
H41A C41 H41B 109.5 . . ?
C37 C41 H41C 109.5 . . ?
H41A C41 H41C 109.5 . . ?
H41B C41 H41C 109.5 . . ?
C39 C42 H42A 109.5 . . ?
C39 C42 H42B 109.5 . . ?
H42A C42 H42B 109.5 . . ?
C39 C42 H42C 109.5 . . ?
H42A C42 H42C 109.5 . . ?
H42B C42 H42C 109.5 . . ?
O1 C50 C51 104.3(5) . . ?
O1 C50 H50A 110.9 . . ?
C51 C50 H50A 110.9 . . ?
O1 C50 H50B 110.9 . . ?
C51 C50 H50B 110.9 . . ?
H50A C50 H50B 108.9 . . ?
C50 C51 C52 107.4(5) . . ?
C50 C51 H51A 110.2 . . ?
C52 C51 H51A 110.2 . . ?
C50 C51 H51B 110.2 . . ?
C52 C51 H51B 110.2 . . ?
H51A C51 H51B 108.5 . . ?
C53 C52 C51 101.5(5) . . ?
C53 C52 H52A 111.5 . . ?
C51 C52 H52A 111.5 . . ?
C53 C52 H52B 111.5 . . ?
C51 C52 H52B 111.5 . . ?
H52A C52 H52B 109.3 . . ?
O1 C53 C52 112.0(6) . . ?
O1 C53 H53A 109.2 . . ?
C52 C53 H53A 109.2 . . ?
O1 C53 H53B 109.2 . . ?
C52 C53 H53B 109.2 . . ?
H53A C53 H53B 107.9 . . ?
C2 N1 C1 111.5(3) . . ?
C2 N1 C4 120.0(3) . . ?
C1 N1 C4 128.5(3) . . ?
C1 N2 C3 112.5(3) . . ?
C1 N2 C13 128.4(3) . . ?
C3 N2 C13 119.0(3) . . ?
C22 N3 C23 110.6(3) . . ?
C22 N3 C25 128.7(3) . . ?
C23 N3 C25 120.1(3) . . ?
C22 N4 C24 111.0(3) . . ?
C22 N4 C34 127.4(3) . . ?
C24 N4 C34 121.3(3) . . ?
Cl2 Zr1 Cl4 93.75(5) . . ?
Cl2 Zr1 Cl3 90.99(5) . . ?
Cl4 Zr1 Cl3 163.95(4) . . ?
Cl2 Zr1 Cl1 164.60(4) . . ?
Cl4 Zr1 Cl1 90.34(5) . . ?
Cl3 Zr1 Cl1 89.11(4) . . ?
Cl2 Zr1 C1 95.02(10) . . ?
Cl4 Zr1 C1 82.09(9) . . ?
Cl3 Zr1 C1 82.22(9) . . ?
Cl1 Zr1 C1 100.25(9) . . ?
Cl2 Zr1 C22 82.60(9) . . ?
Cl4 Zr1 C22 97.26(9) . . ?
Cl3 Zr1 C22 98.56(9) . . ?
Cl1 Zr1 C22 82.15(9) . . ?
C1 Zr1 C22 177.50(13) . . ?
C53 O1 C50 107.0(5) . . ?

loop_
_geom_bond_atom_site_label_1
_geom_bond_atom_site_label_2
_geom_bond_distance
_geom_bond_site_symmetry_2
_geom_bond_publ_flag
C1 N1 1.367(4) . ?
C1 N2 1.368(4) . ?
C1 Zr1 2.453(4) . ?
C2 C3 1.330(5) . ?
C2 N1 1.354(5) . ?
C2 H2 0.95 . ?
C3 N2 1.377(4) . ?
C3 H3 0.95 . ?
C4 C9 1.380(5) . ?
C4 C5 1.389(5) . ?
C4 N1 1.444(5) . ?
C5 C6 1.388(5) . ?
C5 C10 1.500(5) . ?
C6 C7 1.375(5) . ?
C6 H6 0.95 . ?
C7 C8 1.379(5) . ?
C7 C12 1.499(5) . ?
C8 C9 1.392(5) . ?
C8 H8 0.95 . ?
C9 C11 1.504(5) . ?
C10 H10A 0.98 . ?
C10 H10B 0.98 . ?
C10 H10C 0.98 . ?
C11 H11A 0.98 . ?
C11 H11B 0.98 . ?
C11 H11C 0.98 . ?
C12 H12A 0.98 . ?
C12 H12B 0.98 . ?
C12 H12C 0.98 . ?
C13 C14 1.361(5) . ?
C13 C18 1.385(5) . ?
C13 N2 1.452(5) . ?
C14 C15 1.385(5) . ?
C14 C19 1.500(5) . ?
C15 C16 1.370(5) . ?
C15 H15 0.95 . ?
C16 C17 1.377(5) . ?
C16 C21 1.502(5) . ?
C17 C18 1.390(5) . ?
C17 H17 0.95 . ?
C18 C20 1.483(5) . ?
C19 H19A 0.98 . ?
C19 H19B 0.98 . ?
C19 H19C 0.98 . ?
C20 H20A 0.98 . ?
C20 H20B 0.98 . ?
C20 H20C 0.98 . ?
C21 H21A 0.98 . ?
C21 H21B 0.98 . ?
C21 H21C 0.98 . ?
C22 N4 1.363(4) . ?
C22 N3 1.367(4) . ?
C22 Zr1 2.471(4) . ?
C23 C24 1.331(5) . ?
C23 N3 1.375(4) . ?
C23 H23 0.95 . ?
C24 N4 1.378(5) . ?
C24 H24 0.95 . ?
C25 C26 1.379(5) . ?
C25 C30 1.385(5) . ?
C25 N3 1.439(4) . ?
C26 C27 1.372(5) . ?
C26 C31 1.489(5) . ?
C27 C28 1.380(5) . ?
C27 H27 0.95 . ?
C28 C29 1.369(5) . ?
C28 C33 1.510(5) . ?
C29 C30 1.403(5) . ?
C29 H29 0.95 . ?
C30 C32 1.501(5) . ?
C31 H31A 0.98 . ?
C31 H31B 0.98 . ?
C31 H31C 0.98 . ?
C32 H32A 0.98 . ?
C32 H32B 0.98 . ?
C32 H32C 0.98 . ?
C33 H33A 0.98 . ?
C33 H33B 0.98 . ?
C33 H33C 0.98 . ?
C34 C35 1.374(5) . ?
C34 C39 1.380(5) . ?
C34 N4 1.448(4) . ?
C35 C36 1.388(5) . ?
C35 C40 1.493(5) . ?
C36 C37 1.384(5) . ?
C36 H36 0.95 . ?
C37 C38 1.381(5) . ?
C37 C41 1.507(5) . ?
C38 C39 1.386(5) . ?
C38 H38 0.95 . ?
C39 C42 1.496(5) . ?
C40 H40A 0.98 . ?
C40 H40B 0.98 . ?
C40 H40C 0.98 . ?
C41 H41A 0.98 . ?
C41 H41B 0.98 . ?
C41 H41C 0.98 . ?
C42 H42A 0.98 . ?
C42 H42B 0.98 . ?
C42 H42C 0.98 . ?
C50 O1 1.425(6) . ?
C50 C51 1.451(7) . ?
C50 H50A 0.99 . ?
C50 H50B 0.99 . ?
C51 C52 1.483(6) . ?
C51 H51A 0.99 . ?
C51 H51B 0.99 . ?
C52 C53 1.460(8) . ?
C52 H52A 0.99 . ?
C52 H52B 0.99 . ?
C53 O1 1.357(7) . ?
C53 H53A 0.99 . ?
C53 H53B 0.99 . ?
Cl1 Zr1 2.4136(12) . ?
Cl2 Zr1 2.3871(13) . ?
Cl3 Zr1 2.4102(12) . ?
Cl4 Zr1 2.3983(12) . ?
